data_4347876
loop_
_publ_author_name
'Komorski, Szymon'
'Leszczy\'nski, Micha\/l K'
'Justyniak, Iwona'
'Lewi\'nski, Janusz'

_publ_section_title
;
 Synthesis and Structure of Alkylzinc 3,5-Diphenylpyrazolates: Dramatic
 Influence of Steric and Solvent Effects.
;
_journal_issue 11
_journal_name_full 'Inorganic chemistry'
_journal_page_first 5104
_journal_page_last 5106
_journal_paper_doi 10.1021/acs.inorgchem.6b00745
_journal_volume 55
_journal_year 2016
_chemical_formula_sum 'C71 H62 N8 Zn3'
_chemical_formula_weight 1223.40
_space_group_IT_number 18
_space_group_name_Hall 'P 2 2ab'
_space_group_name_H-M_alt 'P 21 21 2'
_symmetry_cell_setting orthorhombic
_symmetry_space_group_name_H-M 'P 21 21 2'
_atom_sites_solution_hydrogens geom
_atom_sites_solution_primary direct
_atom_sites_solution_secondary difmap
_audit_creation_method SHELXL-97
_cell_angle_alpha 90.00
_cell_angle_beta 90.00
_cell_angle_gamma 90.00
_cell_formula_units_Z 2
_cell_length_a 17.1278(4)
_cell_length_b 15.5508(4)
_cell_length_c 10.8341(3)
_cell_measurement_reflns_used 3358
_cell_measurement_temperature 100(2)
_cell_measurement_theta_max 29.0007
_cell_measurement_theta_min 2.8712
_cell_volume 2885.67(13)
_computing_cell_refinement
;
CrysAlisPro, Agilent Technologies,
Version 1.171.35.19 (release 27-10-2011 CrysAlis171 .NET)
(compiled Oct 27 2011,15:02:11)
;
_computing_data_collection
;
CrysAlisPro, Agilent Technologies,
Version 1.171.35.19 (release 27-10-2011 CrysAlis171 .NET)
(compiled Oct 27 2011,15:02:11)
;
_computing_data_reduction
;
CrysAlisPro, Agilent Technologies,
Version 1.171.35.19 (release 27-10-2011 CrysAlis171 .NET)
(compiled Oct 27 2011,15:02:11)
;
_computing_structure_refinement 'SHELXL-97 (Sheldrick, 2008)'
_diffrn_ambient_temperature 100(2)
_diffrn_detector_area_resol_mean 16.2974
_diffrn_measured_fraction_theta_full 0.975
_diffrn_measured_fraction_theta_max 0.975
_diffrn_measurement_details
;
#__ type_ start__ end____ width___ exp.time_
  1 omega   13.00   50.00   1.0000   17.3500
omega____ theta____ kappa____ phi______ frames
    -      -17.5385   37.0000   60.0000 37

#__ type_ start__ end____ width___ exp.time_
  2 omega  -32.00    2.00   1.0000   17.3500
omega____ theta____ kappa____ phi______ frames
    -      -17.5385  -88.0000  156.0000 34

#__ type_ start__ end____ width___ exp.time_
  3 omega   35.00   95.00   1.0000   17.3500
omega____ theta____ kappa____ phi______ frames
    -       20.4292  178.0000   30.0000 60

#__ type_ start__ end____ width___ exp.time_
  4 omega   31.00   84.00   1.0000   17.3500
omega____ theta____ kappa____ phi______ frames
    -       20.4292   37.0000  150.0000 53

;
_diffrn_measurement_device_type 'SuperNova, Dual, Cu at zero, Eos'
_diffrn_measurement_method '\w scans'
_diffrn_radiation_monochromator mirror
_diffrn_radiation_source 'SuperNova (Mo) X-ray Source'
_diffrn_radiation_type 'Mo K\a'
_diffrn_radiation_wavelength 0.71073
_diffrn_reflns_av_R_equivalents 0.0399
_diffrn_reflns_av_sigmaI/netI 0.0830
_diffrn_reflns_limit_h_max 22
_diffrn_reflns_limit_h_min -11
_diffrn_reflns_limit_k_max 20
_diffrn_reflns_limit_k_min -17
_diffrn_reflns_limit_l_max 14
_diffrn_reflns_limit_l_min -12
_diffrn_reflns_number 10136
_diffrn_reflns_theta_full 27.48
_diffrn_reflns_theta_max 27.48
_diffrn_reflns_theta_min 2.88
_exptl_absorpt_coefficient_mu 1.289
_exptl_absorpt_correction_T_max 0.902
_exptl_absorpt_correction_T_min 0.781
_exptl_absorpt_correction_type multi-scan
_exptl_absorpt_process_details
;
CrysAlisPro, Agilent Technologies,
Version 1.171.35.19 (release 27-10-2011 CrysAlis171 .NET)
(compiled Oct 27 2011,15:02:11)
Empirical absorption correction using spherical harmonics,
 implemented in SCALE3 ABSPACK scaling algorithm.
;
_exptl_crystal_colour colorless
_exptl_crystal_density_diffrn 1.408
_exptl_crystal_density_method 'not measured'
_exptl_crystal_description plate
_exptl_crystal_F_000 1268
_exptl_crystal_size_max 0.28
_exptl_crystal_size_mid 0.16
_exptl_crystal_size_min 0.08
_refine_diff_density_max 0.550
_refine_diff_density_min -0.398
_refine_diff_density_rms 0.084
_refine_ls_abs_structure_details 'Flack H D (1983), Acta Cryst. A39, 876-881'
_refine_ls_abs_structure_Flack 0.270(12)
_refine_ls_extinction_method none
_refine_ls_goodness_of_fit_ref 1.048
_refine_ls_hydrogen_treatment constr
_refine_ls_matrix_type full
_refine_ls_number_parameters 375
_refine_ls_number_reflns 6189
_refine_ls_number_restraints 0
_refine_ls_restrained_S_all 1.048
_refine_ls_R_factor_all 0.0568
_refine_ls_R_factor_gt 0.0448
_refine_ls_shift/su_max 0.004
_refine_ls_shift/su_mean 0.001
_refine_ls_structure_factor_coef Fsqd
_refine_ls_weighting_details 'calc w=1/[\s^2^(Fo^2^)+(0.0167P)^2^+0.0000P] where P=(Fo^2^+2Fc^2^)/3'
_refine_ls_weighting_scheme calc
_refine_ls_wR_factor_gt 0.0715
_refine_ls_wR_factor_ref 0.0775
_reflns_number_gt 5363
_reflns_number_total 6189
_reflns_threshold_expression I>2\s(I)
_cod_data_source_file ic6b00745_si_002.cif
_cod_data_source_block comp2PH3C6H5
_cod_depositor_comments
;
The following automatic conversions were performed:

data item '_symmetry_cell_setting' value 'Orthorhombic' was changed
to 'orthorhombic' in accordance with the
/home/saulius/struct/COD-crude-data/automatic-downloads/DataCite-retrospective/ACS/depositions/lib/dictionaries/cif_core.dic
dictionary named 'cif_core.dic' version 2.4.2 last updated on
2011-04-26.

Automatic conversion script
Id: cif_fix_values 6909 2019-04-08 15:41:33Z antanas 
;
_cod_database_code 4347876

loop_
_symmetry_equiv_pos_as_xyz
'x, y, z'
'-x, -y, z'
'x+1/2, -y+1/2, -z'
'-x+1/2, y+1/2, -z'

loop_
_atom_site_label
_atom_site_type_symbol
_atom_site_fract_x
_atom_site_fract_y
_atom_site_fract_z
_atom_site_U_iso_or_equiv
_atom_site_adp_type
_atom_site_occupancy
_atom_site_symmetry_multiplicity
_atom_site_calc_flag
_atom_site_refinement_flags
C1 C 0.7550(2) 0.7610(2) 0.9892(3) 0.0169(8) Uani 1 1 d .
H1A H 0.7629 0.7035 0.9520 0.020 Uiso 1 1 calc R
H1B H 0.7489 0.7526 1.0792 0.020 Uiso 1 1 calc R
C2 C 0.6780(2) 0.7976(2) 0.9390(3) 0.0227(9) Uani 1 1 d .
H2A H 0.6671 0.8529 0.9788 0.034 Uiso 1 1 calc R
H2B H 0.6354 0.7573 0.9567 0.034 Uiso 1 1 calc R
H2C H 0.6824 0.8058 0.8496 0.034 Uiso 1 1 calc R
C3 C 0.9608(2) 0.7847(2) 1.1643(3) 0.0122(8) Uani 1 1 d .
C4 C 1.0216(2) 0.8195(2) 1.2311(3) 0.0143(8) Uani 1 1 d .
H4 H 1.0423 0.7991 1.3070 0.017 Uiso 1 1 calc R
C5 C 1.0463(2) 0.8906(2) 1.1643(3) 0.0109(7) Uani 1 1 d .
C6 C 0.9152(2) 0.7046(2) 1.1815(3) 0.0145(8) Uani 1 1 d .
C7 C 0.9229(2) 0.6379(2) 1.0974(3) 0.0208(9) Uani 1 1 d .
H7 H 0.9592 0.6431 1.0315 0.025 Uiso 1 1 calc R
C8 C 0.8789(2) 0.5640(2) 1.1080(4) 0.0260(10) Uani 1 1 d .
H8 H 0.8849 0.5192 1.0491 0.031 Uiso 1 1 calc R
C9 C 0.8262(2) 0.5547(2) 1.2034(3) 0.0247(10) Uani 1 1 d .
H9 H 0.7956 0.5040 1.2105 0.030 Uiso 1 1 calc R
C10 C 0.8187(2) 0.6207(2) 1.2887(3) 0.0216(9) Uani 1 1 d .
H10 H 0.7826 0.6149 1.3546 0.026 Uiso 1 1 calc R
C11 C 0.8628(2) 0.6943(2) 1.2793(3) 0.0193(9) Uani 1 1 d .
H11 H 0.8576 0.7384 1.3395 0.023 Uiso 1 1 calc R
C12 C 1.1102(2) 0.9527(2) 1.1872(3) 0.0100(7) Uani 1 1 d .
C13 C 1.1127(2) 1.0002(3) 1.2959(3) 0.0157(8) Uani 1 1 d .
H13 H 1.0747 0.9903 1.3581 0.019 Uiso 1 1 calc R
C14 C 1.1701(2) 1.0617(2) 1.3146(3) 0.0172(9) Uani 1 1 d .
H14 H 1.1701 1.0950 1.3881 0.021 Uiso 1 1 calc R
C15 C 1.2268(2) 1.0747(2) 1.2271(3) 0.0210(9) Uani 1 1 d .
H15 H 1.2663 1.1166 1.2402 0.025 Uiso 1 1 calc R
C16 C 1.2264(2) 1.0260(2) 1.1187(3) 0.0199(9) Uani 1 1 d .
H16 H 1.2657 1.0347 1.0581 0.024 Uiso 1 1 calc R
C17 C 1.1693(2) 0.9656(2) 1.1000(3) 0.0155(8) Uani 1 1 d .
H17 H 1.1698 0.9321 1.0267 0.019 Uiso 1 1 calc R
C18 C 0.8364(2) 0.9053(2) 0.7042(3) 0.0116(8) Uani 1 1 d .
C19 C 0.8529(2) 0.9827(2) 0.6444(3) 0.0124(7) Uani 1 1 d .
H19 H 0.8361 1.0000 0.5645 0.015 Uiso 1 1 calc R
C20 C 0.8985(2) 1.0290(2) 0.7254(3) 0.0124(8) Uani 1 1 d .
C21 C 0.78994(19) 0.8330(2) 0.6585(3) 0.0115(7) Uani 1 1 d .
C22 C 0.8067(2) 0.7470(2) 0.6894(3) 0.0142(8) Uani 1 1 d .
H22 H 0.8498 0.7344 0.7414 0.017 Uiso 1 1 calc R
C23 C 0.7613(2) 0.6812(2) 0.6451(3) 0.0181(8) Uani 1 1 d .
H23 H 0.7725 0.6237 0.6686 0.022 Uiso 1 1 calc R
C24 C 0.6995(2) 0.6976(2) 0.5669(3) 0.0214(9) Uani 1 1 d .
H24 H 0.6687 0.6517 0.5356 0.026 Uiso 1 1 calc R
C25 C 0.6829(2) 0.7820(2) 0.5345(3) 0.0228(9) Uani 1 1 d .
H25 H 0.6406 0.7938 0.4804 0.027 Uiso 1 1 calc R
C26 C 0.7270(2) 0.8488(2) 0.5798(3) 0.0163(8) Uani 1 1 d .
H26 H 0.7145 0.9062 0.5574 0.020 Uiso 1 1 calc R
C27 C 0.9319(2) 1.1160(2) 0.7092(3) 0.0113(8) Uani 1 1 d .
C28 C 0.9756(2) 1.1352(2) 0.6031(3) 0.0130(8) Uani 1 1 d .
H28 H 0.9845 1.0919 0.5427 0.016 Uiso 1 1 calc R
C29 C 1.0059(2) 1.2174(2) 0.5861(3) 0.0168(8) Uani 1 1 d .
H29 H 1.0353 1.2304 0.5141 0.020 Uiso 1 1 calc R
C30 C 0.9930(2) 1.2803(2) 0.6744(3) 0.0185(8) Uani 1 1 d .
H30 H 1.0138 1.3364 0.6630 0.022 Uiso 1 1 calc R
C31 C 0.9499(2) 1.2617(2) 0.7792(3) 0.0203(9) Uani 1 1 d .
H31 H 0.9408 1.3050 0.8393 0.024 Uiso 1 1 calc R
C32 C 0.9201(2) 1.1798(2) 0.7962(3) 0.0147(8) Uani 1 1 d .
H32 H 0.8911 1.1672 0.8687 0.018 Uiso 1 1 calc R
C33 C 1.0000 0.5000 0.4009(5) 0.063(3) Uani 1 2 d S
H33A H 1.0438 0.4654 0.3707 0.094 Uiso 0.50 1 calc PR
H33B H 1.0053 0.5591 0.3707 0.094 Uiso 0.50 1 calc PR
H33C H 0.9509 0.4755 0.3707 0.094 Uiso 0.50 1 calc PR
C34 C 1.0000 0.5000 0.5422(5) 0.0273(13) Uani 1 2 d S
C35 C 0.9313(2) 0.5023(3) 0.6072(3) 0.0269(10) Uani 1 1 d .
H35 H 0.8832 0.5033 0.5636 0.032 Uiso 1 1 calc R
C36 C 0.9304(2) 0.5030(3) 0.7343(4) 0.0248(9) Uani 1 1 d .
H36 H 0.8823 0.5056 0.7778 0.030 Uiso 1 1 calc R
C37 C 1.0000 0.5000 0.7978(5) 0.0241(13) Uani 1 2 d S
H37 H 1.0000 0.5000 0.8855 0.029 Uiso 1 2 calc SR
N1 N 0.94826(15) 0.83327(18) 1.0615(2) 0.0119(6) Uani 1 1 d .
N2 N 1.00243(17) 0.89852(16) 1.0617(2) 0.0110(6) Uani 1 1 d .
N3 N 0.87167(16) 0.90576(18) 0.8167(2) 0.0128(7) Uani 1 1 d .
N4 N 0.91049(17) 0.98263(18) 0.8293(2) 0.0111(7) Uani 1 1 d .
Zn1 Zn 0.85040(2) 0.82874(2) 0.96159(3) 0.01390(10) Uani 1 1 d .
Zn2 Zn 1.0000 1.0000 0.94767(5) 0.01056(13) Uani 1 2 d S

loop_
_atom_site_aniso_label
_atom_site_aniso_U_11
_atom_site_aniso_U_22
_atom_site_aniso_U_33
_atom_site_aniso_U_23
_atom_site_aniso_U_13
_atom_site_aniso_U_12
C1 0.020(2) 0.0168(19) 0.0142(18) 0.0062(15) -0.0026(16) -0.0084(18)
C2 0.018(2) 0.032(2) 0.0179(19) -0.0018(18) 0.0020(17) -0.0106(19)
C3 0.0137(19) 0.0124(18) 0.0105(16) 0.0003(15) 0.0047(15) -0.0011(17)
C4 0.0148(19) 0.0174(18) 0.0107(15) 0.0037(16) -0.0035(14) 0.0018(18)
C5 0.0082(17) 0.0122(18) 0.0122(16) -0.0022(15) 0.0001(15) 0.0002(16)
C6 0.0127(19) 0.0141(18) 0.0168(18) 0.0083(16) -0.0023(16) 0.0007(17)
C7 0.027(2) 0.018(2) 0.0173(19) 0.0026(17) 0.0083(18) -0.003(2)
C8 0.035(3) 0.016(2) 0.026(2) -0.0033(18) 0.002(2) -0.013(2)
C9 0.028(2) 0.017(2) 0.029(2) 0.0048(18) 0.001(2) -0.008(2)
C10 0.021(2) 0.024(2) 0.019(2) 0.0078(18) 0.0091(18) -0.003(2)
C11 0.026(2) 0.0173(19) 0.0148(18) -0.0008(16) 0.0019(17) -0.0038(19)
C12 0.0121(18) 0.0082(17) 0.0098(16) 0.0048(14) -0.0036(15) 0.0006(16)
C13 0.0145(18) 0.0156(18) 0.0169(17) 0.0021(18) 0.0011(16) 0.0017(19)
C14 0.021(2) 0.0169(19) 0.0134(18) -0.0005(16) -0.0060(17) 0.0028(19)
C15 0.021(2) 0.017(2) 0.026(2) 0.0020(18) -0.0131(18) -0.0029(19)
C16 0.015(2) 0.021(2) 0.023(2) 0.0086(17) 0.0024(17) -0.0004(18)
C17 0.0127(19) 0.0175(19) 0.0163(18) 0.0019(16) -0.0007(16) 0.0033(17)
C18 0.0115(19) 0.0145(18) 0.0089(16) 0.0006(14) 0.0037(15) 0.0011(17)
C19 0.0129(18) 0.0163(19) 0.0078(15) -0.0014(14) -0.0012(16) -0.0001(18)
C20 0.0119(18) 0.0109(18) 0.0145(17) -0.0004(15) 0.0050(15) -0.0011(17)
C21 0.0107(17) 0.0128(17) 0.0112(15) -0.0018(16) 0.0007(14) -0.0017(18)
C22 0.0137(19) 0.0166(19) 0.0123(17) -0.0003(16) 0.0001(16) 0.0016(17)
C23 0.021(2) 0.0122(19) 0.0210(18) -0.0021(17) 0.0050(17) -0.0022(19)
C24 0.021(2) 0.022(2) 0.021(2) -0.0062(17) 0.0023(18) -0.0086(19)
C25 0.018(2) 0.032(2) 0.0184(19) 0.0040(19) -0.0060(18) -0.0085(19)
C26 0.0170(19) 0.016(2) 0.0158(17) 0.0035(16) -0.0008(16) -0.0037(17)
C27 0.0097(18) 0.0103(17) 0.0139(18) 0.0012(15) -0.0028(15) 0.0042(16)
C28 0.0146(19) 0.0131(18) 0.0113(16) 0.0002(15) -0.0024(15) 0.0001(17)
C29 0.0135(19) 0.0186(18) 0.0183(18) 0.0035(15) -0.0012(17) 0.0004(18)
C30 0.017(2) 0.0103(17) 0.029(2) 0.0048(16) -0.0081(19) -0.0077(18)
C31 0.025(2) 0.0155(19) 0.021(2) -0.0027(17) -0.0016(18) -0.002(2)
C32 0.020(2) 0.0112(18) 0.0132(17) 0.0006(16) 0.0005(16) -0.0025(19)
C33 0.092(6) 0.068(5) 0.029(3) 0.000 0.000 0.055(6)
C34 0.037(3) 0.017(3) 0.028(3) 0.000 0.000 0.014(3)
C35 0.024(2) 0.018(2) 0.039(2) -0.009(2) -0.0134(19) 0.009(2)
C36 0.021(2) 0.018(2) 0.036(2) -0.005(2) 0.0145(19) 0.002(2)
C37 0.033(3) 0.017(3) 0.022(3) 0.000 0.000 0.003(3)
N1 0.0129(14) 0.0102(13) 0.0127(14) 0.0003(14) -0.0015(12) -0.0029(14)
N2 0.0113(14) 0.0111(13) 0.0105(13) 0.0001(12) -0.0012(14) -0.0049(14)
N3 0.0117(16) 0.0119(15) 0.0147(15) -0.0007(13) -0.0009(13) -0.0049(14)
N4 0.0157(16) 0.0088(15) 0.0087(13) 0.0011(12) -0.0004(13) -0.0028(14)
Zn1 0.0149(2) 0.01372(19) 0.01304(18) 0.00220(19) -0.00236(18) -0.0046(2)
Zn2 0.0117(3) 0.0101(3) 0.0098(3) 0.000 0.000 -0.0029(3)

loop_
_atom_type_symbol
_atom_type_description
_atom_type_scat_dispersion_real
_atom_type_scat_dispersion_imag
_atom_type_scat_source
C C 0.0033 0.0016 'International Tables Vol C Tables 4.2.6.8 and 6.1.1.4'
H H 0.0000 0.0000 'International Tables Vol C Tables 4.2.6.8 and 6.1.1.4'
N N 0.0061 0.0033 'International Tables Vol C Tables 4.2.6.8 and 6.1.1.4'
Zn Zn 0.2839 1.4301 'International Tables Vol C Tables 4.2.6.8 and 6.1.1.4'

loop_
_geom_angle_atom_site_label_1
_geom_angle_atom_site_label_2
_geom_angle_atom_site_label_3
_geom_angle
_geom_angle_site_symmetry_1
_geom_angle_site_symmetry_3
C2 C1 Zn1 117.5(2) . .
N1 C3 C4 109.3(3) . .
N1 C3 C6 119.1(3) . .
C4 C3 C6 131.5(3) . .
C3 C4 C5 105.6(3) . .
N2 C5 C4 109.4(3) . .
N2 C5 C12 119.4(3) . .
C4 C5 C12 131.1(3) . .
C7 C6 C11 118.3(3) . .
C7 C6 C3 119.7(3) . .
C11 C6 C3 121.9(3) . .
C8 C7 C6 121.1(3) . .
C7 C8 C9 120.5(4) . .
C8 C9 C10 118.8(4) . .
C11 C10 C9 121.1(3) . .
C10 C11 C6 120.2(3) . .
C13 C12 C17 118.2(3) . .
C13 C12 C5 120.7(3) . .
C17 C12 C5 121.1(3) . .
C14 C13 C12 120.8(3) . .
C15 C14 C13 120.2(3) . .
C14 C15 C16 119.8(4) . .
C17 C16 C15 119.9(4) . .
C16 C17 C12 121.0(3) . .
N3 C18 C19 108.7(3) . .
N3 C18 C21 123.3(3) . .
C19 C18 C21 128.0(3) . .
C20 C19 C18 105.6(3) . .
N4 C20 C19 109.8(3) . .
N4 C20 C27 121.8(3) . .
C19 C20 C27 128.4(3) . .
C26 C21 C22 118.0(3) . .
C26 C21 C18 119.4(3) . .
C22 C21 C18 122.6(3) . .
C23 C22 C21 120.7(3) . .
C22 C23 C24 120.8(4) . .
C23 C24 C25 119.1(3) . .
C26 C25 C24 120.8(3) . .
C25 C26 C21 120.7(3) . .
C32 C27 C28 119.0(3) . .
C32 C27 C20 121.2(3) . .
C28 C27 C20 119.8(3) . .
C29 C28 C27 120.1(3) . .
C30 C29 C28 119.8(3) . .
C31 C30 C29 120.2(3) . .
C32 C31 C30 119.9(3) . .
C27 C32 C31 121.0(3) . .
C35 C34 C35 118.2(5) 2_765 .
C35 C34 C33 120.9(3) 2_765 .
C35 C34 C33 120.9(3) . .
C34 C35 C36 121.5(4) . .
C37 C36 C35 119.3(4) . .
C36 C37 C36 120.1(5) . 2_765
C3 N1 N2 107.6(3) . .
C3 N1 Zn1 123.8(2) . .
N2 N1 Zn1 126.4(2) . .
C5 N2 N1 108.1(3) . .
C5 N2 Zn2 126.3(2) . .
N1 N2 Zn2 124.5(2) . .
C18 N3 N4 108.0(3) . .
C18 N3 Zn1 128.1(2) . .
N4 N3 Zn1 121.9(2) . .
C20 N4 N3 107.9(3) . .
C20 N4 Zn2 125.0(2) . .
N3 N4 Zn2 123.2(2) . .
C1 Zn1 N1 129.36(13) . .
C1 Zn1 N3 126.07(13) . .
N1 Zn1 N3 104.50(11) . .
N2 Zn2 N2 103.91(14) 2_775 .
N2 Zn2 N4 118.78(11) 2_775 .
N2 Zn2 N4 107.58(12) . .
N2 Zn2 N4 107.58(12) 2_775 2_775
N2 Zn2 N4 118.78(11) . 2_775
N4 Zn2 N4 101.06(16) . 2_775

loop_
_geom_bond_atom_site_label_1
_geom_bond_atom_site_label_2
_geom_bond_distance
_geom_bond_site_symmetry_2
C1 C2 1.534(5) .
C1 Zn1 1.967(4) .
C3 N1 1.363(4) .
C3 C4 1.380(5) .
C3 C6 1.482(5) .
C4 C5 1.388(5) .
C5 N2 1.348(4) .
C5 C12 1.480(5) .
C6 C7 1.386(5) .
C6 C11 1.397(5) .
C7 C8 1.379(5) .
C8 C9 1.380(5) .
C9 C10 1.387(5) .
C10 C11 1.376(5) .
C12 C13 1.391(5) .
C12 C17 1.399(5) .
C13 C14 1.386(5) .
C14 C15 1.373(5) .
C15 C16 1.397(5) .
C16 C17 1.372(5) .
C16 Zn1 3.119(3) 2_775
C18 N3 1.360(4) .
C18 C19 1.397(4) .
C18 C21 1.464(5) .
C19 C20 1.378(5) .
C20 N4 1.353(4) .
C20 C27 1.480(5) .
C21 C26 1.396(4) .
C21 C22 1.409(5) .
C22 C23 1.371(5) .
C23 C24 1.379(5) .
C24 C25 1.389(5) .
C25 C26 1.374(5) .
C27 C32 1.383(5) .
C27 C28 1.403(5) .
C28 C29 1.393(5) .
C29 C30 1.386(5) .
C30 C31 1.385(5) .
C31 C32 1.384(5) .
C33 C34 1.531(7) .
C34 C35 1.372(5) 2_765
C34 C35 1.372(5) .
C35 C36 1.377(5) .
C36 C37 1.377(4) .
C37 C36 1.377(4) 2_765
N1 N2 1.375(3) .
N1 Zn1 1.996(3) .
N2 Zn2 2.005(2) .
N3 N4 1.375(4) .
N3 Zn1 2.008(3) .
N4 Zn2 2.017(3) .
Zn2 N2 2.005(2) 2_775
Zn2 N4 2.017(3) 2_775
